data_4063781
loop_
_publ_author_name
'Wang, Lingfang'
'Cui, Dongmei'
'Hou, Zhaomin'
'Li, Wei'
'Li, Yang'

_publ_section_title
;
 Highly Cis-1,4-Selective Living Polymerization of 1,3-Conjugated Dienes
 and Copolymerization with \e-Caprolactone by Bis(phosphino)carbazolide
 Rare-Earth-Metal Complexes
;
_journal_issue 4
_journal_name_full Organometallics
_journal_page_first 760
_journal_paper_doi 10.1021/om1009395
_journal_volume 30
_journal_year 2011
_chemical_formula_sum 'C77 H90 N3 O2 P2 Y'
_chemical_formula_weight 1240.37
_chemical_name_systematic
; 
 ? 
;
_space_group_IT_number 14
_symmetry_cell_setting monoclinic
_symmetry_space_group_name_Hall '-P 2ybc'
_symmetry_space_group_name_H-M 'P 1 21/c 1'
_atom_sites_solution_hydrogens geom
_atom_sites_solution_primary direct
_atom_sites_solution_secondary difmap
_audit_creation_method SHELXL-97
_cell_angle_alpha 90.00
_cell_angle_beta 97.2890(10)
_cell_angle_gamma 90.00
_cell_formula_units_Z 4
_cell_length_a 24.3451(8)
_cell_length_b 15.1152(5)
_cell_length_c 19.3179(6)
_cell_measurement_temperature 273(2)
_cell_volume 7051.2(4)
_computing_structure_refinement 'SHELXL-97 (Sheldrick, 1997)'
_computing_structure_solution 'SHELXS-97 (Sheldrick, 1990)'
_diffrn_ambient_temperature 273(2)
_diffrn_measured_fraction_theta_full 0.995
_diffrn_measured_fraction_theta_max 0.995
_diffrn_radiation_monochromator graphite
_diffrn_radiation_source 'fine-focus sealed tube'
_diffrn_radiation_type MoK\a
_diffrn_radiation_wavelength 0.71073
_diffrn_reflns_av_R_equivalents 0.0362
_diffrn_reflns_av_sigmaI/netI 0.0455
_diffrn_reflns_limit_h_max 21
_diffrn_reflns_limit_h_min -28
_diffrn_reflns_limit_k_max 17
_diffrn_reflns_limit_k_min -17
_diffrn_reflns_limit_l_max 22
_diffrn_reflns_limit_l_min -22
_diffrn_reflns_number 33919
_diffrn_reflns_theta_full 25.05
_diffrn_reflns_theta_max 25.05
_diffrn_reflns_theta_min 1.59
_exptl_absorpt_coefficient_mu 0.918
_exptl_absorpt_correction_T_max 0.9138
_exptl_absorpt_correction_T_min 0.8595
_exptl_absorpt_correction_type multi-scan
_exptl_crystal_colour colourleaa
_exptl_crystal_density_diffrn 1.168
_exptl_crystal_density_method 'not measured'
_exptl_crystal_description block
_exptl_crystal_F_000 2632
_exptl_crystal_size_max 0.17
_exptl_crystal_size_mid 0.15
_exptl_crystal_size_min 0.10
_refine_diff_density_max 1.487
_refine_diff_density_min -0.383
_refine_diff_density_rms 0.081
_refine_ls_extinction_method none
_refine_ls_goodness_of_fit_ref 1.043
_refine_ls_hydrogen_treatment constr
_refine_ls_matrix_type full
_refine_ls_number_parameters 777
_refine_ls_number_reflns 12411
_refine_ls_number_restraints 0
_refine_ls_restrained_S_all 1.043
_refine_ls_R_factor_all 0.0815
_refine_ls_R_factor_gt 0.0544
_refine_ls_shift/su_max 0.008
_refine_ls_shift/su_mean 0.000
_refine_ls_structure_factor_coef Fsqd
_refine_ls_weighting_details 'calc w=1/[\s^2^(Fo^2^)+(0.0935P)^2^+6.1950P] where P=(Fo^2^+2Fc^2^)/3'
_refine_ls_weighting_scheme calc
_refine_ls_wR_factor_gt 0.1477
_refine_ls_wR_factor_ref 0.1658
_reflns_number_gt 9186
_reflns_number_total 12411
_reflns_threshold_expression >2sigma(I)
_cod_data_source_file om1009395_si_001.cif
_cod_data_source_block u130a
_cod_original_sg_symbol_H-M p21/c
_cod_database_code 4063781

loop_
_symmetry_equiv_pos_as_xyz
'x, y, z'
'-x, y+1/2, -z+1/2'
'-x, -y, -z'
'x, -y-1/2, z-1/2'

loop_
_atom_site_label
_atom_site_type_symbol
_atom_site_fract_x
_atom_site_fract_y
_atom_site_fract_z
_atom_site_U_iso_or_equiv
_atom_site_adp_type
_atom_site_occupancy
_atom_site_symmetry_multiplicity
_atom_site_calc_flag
_atom_site_refinement_flags
C1 C 0.21658(14) 0.8586(2) 0.82656(19) 0.0281(8) Uani 1 1 d .
C2 C 0.22136(15) 0.9482(2) 0.80972(19) 0.0296(8) Uani 1 1 d .
C3 C 0.18176(15) 1.0061(2) 0.8296(2) 0.0337(9) Uani 1 1 d .
H3 H 0.1846 1.0660 0.8194 0.040 Uiso 1 1 calc R
C4 C 0.13761(16) 0.9777(3) 0.8644(2) 0.0364(9) Uani 1 1 d .
C5 C 0.13239(15) 0.8882(3) 0.8775(2) 0.0351(9) Uani 1 1 d .
H5 H 0.1029 0.8682 0.8995 0.042 Uiso 1 1 calc R
C6 C 0.17106(15) 0.8276(2) 0.8579(2) 0.0307(8) Uani 1 1 d .
C7 C 0.17704(14) 0.7324(2) 0.86001(19) 0.0292(8) Uani 1 1 d .
C8 C 0.14469(15) 0.6621(3) 0.8781(2) 0.0348(9) Uani 1 1 d .
H8 H 0.1128 0.6736 0.8985 0.042 Uiso 1 1 calc R
C9 C 0.15934(15) 0.5750(3) 0.8663(2) 0.0354(9) Uani 1 1 d .
C10 C 0.20802(15) 0.5605(2) 0.8359(2) 0.0329(9) Uani 1 1 d .
H10 H 0.2175 0.5026 0.8262 0.039 Uiso 1 1 calc R
C11 C 0.24251(14) 0.6278(2) 0.81958(19) 0.0281(8) Uani 1 1 d .
C12 C 0.22671(14) 0.7155(2) 0.83106(19) 0.0270(8) Uani 1 1 d .
C13 C 0.09460(18) 1.0457(3) 0.8828(2) 0.0463(11) Uani 1 1 d .
C14 C 0.0645(2) 1.0148(4) 0.9425(3) 0.0680(15) Uani 1 1 d .
H14A H 0.0408 1.0612 0.9552 0.102 Uiso 1 1 calc R
H14B H 0.0910 1.0000 0.9819 0.102 Uiso 1 1 calc R
H14C H 0.0426 0.9636 0.9282 0.102 Uiso 1 1 calc R
C15 C 0.0525(3) 1.0594(5) 0.8185(3) 0.105(3) Uani 1 1 d .
H15A H 0.0324 1.0055 0.8077 0.157 Uiso 1 1 calc R
H15B H 0.0714 1.0759 0.7797 0.157 Uiso 1 1 calc R
H15C H 0.0272 1.1055 0.8274 0.157 Uiso 1 1 calc R
C16 C 0.1225(3) 1.1346(4) 0.9061(4) 0.091(2) Uani 1 1 d .
H16A H 0.1357 1.1627 0.8668 0.137 Uiso 1 1 calc R
H16B H 0.1532 1.1238 0.9416 0.137 Uiso 1 1 calc R
H16C H 0.0961 1.1723 0.9244 0.137 Uiso 1 1 calc R
C17 C 0.12382(17) 0.4958(3) 0.8835(2) 0.0468(11) Uani 1 1 d .
C18 C 0.0832(3) 0.5219(4) 0.9346(4) 0.094(2) Uani 1 1 d .
H18A H 0.0537 0.5566 0.9105 0.140 Uiso 1 1 calc R
H18B H 0.1023 0.5559 0.9721 0.140 Uiso 1 1 calc R
H18C H 0.0681 0.4694 0.9530 0.140 Uiso 1 1 calc R
C19 C 0.0932(4) 0.4604(5) 0.8180(4) 0.129(3) Uani 1 1 d .
H19A H 0.0689 0.5053 0.7963 0.194 Uiso 1 1 calc R
H19B H 0.0718 0.4099 0.8285 0.194 Uiso 1 1 calc R
H19C H 0.1190 0.4432 0.7869 0.194 Uiso 1 1 calc R
C20 C 0.1602(3) 0.4244(4) 0.9205(4) 0.107(3) Uani 1 1 d .
H20A H 0.1374 0.3807 0.9390 0.160 Uiso 1 1 calc R
H20B H 0.1847 0.4503 0.9579 0.160 Uiso 1 1 calc R
H20C H 0.1816 0.3969 0.8879 0.160 Uiso 1 1 calc R
C21 C 0.34413(14) 0.5246(2) 0.81538(19) 0.0294(8) Uani 1 1 d .
C22 C 0.33621(16) 0.4896(2) 0.8799(2) 0.0349(9) Uani 1 1 d .
H22 H 0.3056 0.5069 0.9008 0.042 Uiso 1 1 calc R
C23 C 0.37340(18) 0.4293(3) 0.9135(2) 0.0443(10) Uani 1 1 d .
H23 H 0.3677 0.4066 0.9568 0.053 Uiso 1 1 calc R
C24 C 0.41869(18) 0.4030(3) 0.8827(2) 0.0460(11) Uani 1 1 d .
H24 H 0.4440 0.3633 0.9056 0.055 Uiso 1 1 calc R
C25 C 0.42678(16) 0.4354(3) 0.8176(3) 0.0449(11) Uani 1 1 d .
H25 H 0.4568 0.4163 0.7961 0.054 Uiso 1 1 calc R
C26 C 0.38971(15) 0.4968(2) 0.7845(2) 0.0355(9) Uani 1 1 d .
H26 H 0.3955 0.5194 0.7412 0.043 Uiso 1 1 calc R
C27 C 0.27149(14) 0.5734(2) 0.68939(19) 0.0303(8) Uani 1 1 d .
C28 C 0.27664(17) 0.4871(3) 0.6661(2) 0.0387(9) Uani 1 1 d .
H28 H 0.2977 0.4463 0.6941 0.046 Uiso 1 1 calc R
C29 C 0.25040(19) 0.4618(3) 0.6012(2) 0.0506(12) Uani 1 1 d .
H29 H 0.2540 0.4040 0.5860 0.061 Uiso 1 1 calc R
C30 C 0.21899(18) 0.5213(4) 0.5590(2) 0.0535(12) Uani 1 1 d .
H30 H 0.2017 0.5040 0.5154 0.064 Uiso 1 1 calc R
C31 C 0.21346(17) 0.6072(3) 0.5821(2) 0.0480(11) Uani 1 1 d .
H31 H 0.1920 0.6476 0.5542 0.058 Uiso 1 1 calc R
C32 C 0.23970(16) 0.6329(3) 0.6466(2) 0.0389(9) Uani 1 1 d .
H32 H 0.2360 0.6908 0.6615 0.047 Uiso 1 1 calc R
C33 C 0.25883(15) 0.9455(2) 0.6740(2) 0.0313(8) Uani 1 1 d .
C34 C 0.21197(18) 0.8947(3) 0.6511(2) 0.0443(10) Uani 1 1 d .
H34 H 0.1877 0.8783 0.6824 0.053 Uiso 1 1 calc R
C35 C 0.2017(2) 0.8687(3) 0.5817(3) 0.0565(13) Uani 1 1 d .
H35 H 0.1702 0.8357 0.5665 0.068 Uiso 1 1 calc R
C36 C 0.2380(2) 0.8915(3) 0.5348(2) 0.0551(13) Uani 1 1 d .
H36 H 0.2311 0.8735 0.4885 0.066 Uiso 1 1 calc R
C37 C 0.2841(2) 0.9409(3) 0.5573(2) 0.0536(12) Uani 1 1 d .
H37 H 0.3085 0.9562 0.5260 0.064 Uiso 1 1 calc R
C38 C 0.29466(17) 0.9682(3) 0.6262(2) 0.0409(10) Uani 1 1 d .
H38 H 0.3260 1.0020 0.6406 0.049 Uiso 1 1 calc R
C39 C 0.28877(17) 1.0908(2) 0.7671(2) 0.0359(9) Uani 1 1 d .
C40 C 0.2476(2) 1.1478(3) 0.7364(2) 0.0488(11) Uani 1 1 d .
H40 H 0.2157 1.1253 0.7110 0.059 Uiso 1 1 calc R
C41 C 0.2551(3) 1.2395(3) 0.7445(3) 0.0694(16) Uani 1 1 d .
H41 H 0.2278 1.2785 0.7253 0.083 Uiso 1 1 calc R
C42 C 0.3041(3) 1.2716(3) 0.7819(3) 0.0721(17) Uani 1 1 d .
H42 H 0.3087 1.3323 0.7878 0.087 Uiso 1 1 calc R
C43 C 0.3449(3) 1.2163(3) 0.8096(3) 0.0641(15) Uani 1 1 d .
H43 H 0.3776 1.2391 0.8329 0.077 Uiso 1 1 calc R
C44 C 0.3374(2) 1.1262(3) 0.8031(2) 0.0458(11) Uani 1 1 d .
H44 H 0.3651 1.0883 0.8229 0.055 Uiso 1 1 calc R
C45 C 0.42819(15) 0.9120(3) 0.81954(19) 0.0329(9) Uani 1 1 d .
H45A H 0.4209 0.9632 0.8473 0.039 Uiso 1 1 calc R
H45B H 0.4624 0.8848 0.8405 0.039 Uiso 1 1 calc R
C46 C 0.43348(14) 0.9394(2) 0.7477(2) 0.0315(8) Uani 1 1 d .
C47 C 0.44579(17) 1.0269(3) 0.7286(2) 0.0412(10) Uani 1 1 d .
H47 H 0.4520 1.0697 0.7633 0.049 Uiso 1 1 calc R
C48 C 0.44886(18) 1.0512(3) 0.6606(3) 0.0499(11) Uani 1 1 d .
H48 H 0.4564 1.1096 0.6502 0.060 Uiso 1 1 calc R
C49 C 0.44081(18) 0.9893(3) 0.6076(2) 0.0487(11) Uani 1 1 d .
H49 H 0.4440 1.0053 0.5618 0.058 Uiso 1 1 calc R
C50 C 0.42791(16) 0.9029(3) 0.6237(2) 0.0398(10) Uani 1 1 d .
H50 H 0.4227 0.8606 0.5886 0.048 Uiso 1 1 calc R
C51 C 0.42274(14) 0.8792(2) 0.69202(19) 0.0311(8) Uani 1 1 d .
C52 C 0.45552(17) 0.7343(3) 0.7318(2) 0.0447(10) Uani 1 1 d .
H52A H 0.4752 0.7253 0.6924 0.067 Uiso 1 1 calc R
H52B H 0.4443 0.6781 0.7485 0.067 Uiso 1 1 calc R
H52C H 0.4792 0.7637 0.7682 0.067 Uiso 1 1 calc R
C53 C 0.37182(18) 0.7455(3) 0.6514(2) 0.0452(11) Uani 1 1 d .
H53A H 0.3403 0.7818 0.6360 0.068 Uiso 1 1 calc R
H53B H 0.3595 0.6890 0.6662 0.068 Uiso 1 1 calc R
H53C H 0.3935 0.7373 0.6138 0.068 Uiso 1 1 calc R
C54 C 0.39927(17) 0.7025(2) 0.9012(2) 0.0342(9) Uani 1 1 d .
H54A H 0.3730 0.6653 0.9214 0.041 Uiso 1 1 calc R
H54B H 0.4247 0.6652 0.8796 0.041 Uiso 1 1 calc R
C55 C 0.42936(15) 0.7607(2) 0.95453(19) 0.0316(8) Uani 1 1 d .
C56 C 0.48413(17) 0.7462(3) 0.9819(2) 0.0418(10) Uani 1 1 d .
H56 H 0.5015 0.6950 0.9693 0.050 Uiso 1 1 calc R
C57 C 0.51410(19) 0.8047(3) 1.0272(2) 0.0513(12) Uani 1 1 d .
H57 H 0.5507 0.7923 1.0447 0.062 Uiso 1 1 calc R
C58 C 0.4894(2) 0.8816(3) 1.0464(2) 0.0540(13) Uani 1 1 d .
H58 H 0.5092 0.9216 1.0765 0.065 Uiso 1 1 calc R
C59 C 0.43440(19) 0.8985(3) 1.0200(2) 0.0434(10) Uani 1 1 d .
H59 H 0.4174 0.9500 1.0329 0.052 Uiso 1 1 calc R
C60 C 0.40506(15) 0.8398(3) 0.97522(18) 0.0316(8) Uani 1 1 d .
C61 C 0.33142(18) 0.9503(3) 0.9482(2) 0.0417(10) Uani 1 1 d .
H61A H 0.3312 0.9664 0.9962 0.063 Uiso 1 1 calc R
H61B H 0.2950 0.9585 0.9233 0.063 Uiso 1 1 calc R
H61C H 0.3573 0.9870 0.9278 0.063 Uiso 1 1 calc R
C62 C 0.30875(17) 0.8040(3) 0.9802(2) 0.0403(10) Uani 1 1 d .
H62A H 0.3196 0.7429 0.9814 0.061 Uiso 1 1 calc R
H62B H 0.2720 0.8096 0.9558 0.061 Uiso 1 1 calc R
H62C H 0.3093 0.8256 1.0270 0.061 Uiso 1 1 calc R
C63 C 0.4084(3) 0.3121(4) 0.6359(4) 0.0859(19) Uani 1 1 d .
H63A H 0.4420 0.2913 0.6203 0.129 Uiso 1 1 calc R
H63B H 0.4045 0.2864 0.6805 0.129 Uiso 1 1 calc R
H63C H 0.4096 0.3753 0.6401 0.129 Uiso 1 1 calc R
C64 C 0.3604(2) 0.2860(3) 0.5846(3) 0.0555(12) Uani 1 1 d .
C65 C 0.3481(2) 0.3317(3) 0.5226(3) 0.0634(14) Uani 1 1 d .
H65 H 0.3709 0.3782 0.5127 0.076 Uiso 1 1 calc R
C66 C 0.3033(3) 0.3104(4) 0.4753(3) 0.0699(16) Uani 1 1 d .
H66 H 0.2956 0.3430 0.4344 0.084 Uiso 1 1 calc R
C67 C 0.2698(3) 0.2406(4) 0.4885(3) 0.0700(15) Uani 1 1 d .
H67 H 0.2391 0.2259 0.4569 0.084 Uiso 1 1 calc R
C68 C 0.2823(2) 0.1931(3) 0.5491(3) 0.0714(16) Uani 1 1 d .
H68 H 0.2601 0.1454 0.5580 0.086 Uiso 1 1 calc R
C69 C 0.3271(2) 0.2150(3) 0.5968(3) 0.0611(14) Uani 1 1 d .
H69 H 0.3349 0.1820 0.6374 0.073 Uiso 1 1 calc R
C70 C 0.1218(6) 0.2934(18) 0.6034(7) 0.312(19) Uani 1 1 d .
H70A H 0.1582 0.3089 0.6266 0.375 Uiso 1 1 calc R
H70B H 0.1192 0.3143 0.5556 0.375 Uiso 1 1 calc R
C71 C 0.0778(6) 0.3393(6) 0.6401(6) 0.170(6) Uani 1 1 d .
H71A H 0.0552 0.3782 0.6082 0.204 Uiso 1 1 calc R
H71B H 0.0947 0.3737 0.6795 0.204 Uiso 1 1 calc R
C72 C 0.0704(8) 0.1817(7) 0.6378(7) 0.192(8) Uani 1 1 d .
H72A H 0.0790 0.1448 0.6788 0.230 Uiso 1 1 calc R
H72B H 0.0408 0.1513 0.6090 0.230 Uiso 1 1 calc R
C73 C 0.0416(4) 0.2616(12) 0.6652(4) 0.169(5) Uani 1 1 d .
H73A H 0.0433 0.2602 0.7157 0.203 Uiso 1 1 calc R
H73B H 0.0033 0.2657 0.6445 0.203 Uiso 1 1 calc R
C74 C 0.0860(4) 0.7686(10) 0.6805(6) 0.163(5) Uani 1 1 d .
H74A H 0.1235 0.7885 0.6950 0.196 Uiso 1 1 calc R
H74B H 0.0676 0.7657 0.7222 0.196 Uiso 1 1 calc R
C75 C 0.0890(4) 0.6833(8) 0.6555(7) 0.183(6) Uani 1 1 d .
H75A H 0.0700 0.6424 0.6830 0.219 Uiso 1 1 calc R
H75B H 0.1273 0.6648 0.6569 0.219 Uiso 1 1 calc R
O2 O 0.0579(5) 0.6874(10) 0.5729(9) 0.374(12) Uani 1 1 d .
C77 C 0.0381(3) 0.7940(13) 0.5646(6) 0.196(8) Uani 1 1 d .
H77A H 0.0549 0.8220 0.5273 0.235 Uiso 1 1 calc R
H77B H -0.0018 0.7980 0.5538 0.235 Uiso 1 1 calc R
N1 N 0.25283(12) 0.79221(18) 0.81235(16) 0.0272(7) Uani 1 1 d .
N2 N 0.40601(12) 0.7894(2) 0.71074(16) 0.0314(7) Uani 1 1 d .
N3 N 0.34786(13) 0.8564(2) 0.94371(15) 0.0311(7) Uani 1 1 d .
O1 O 0.1140(10) 0.170(2) 0.6032(9) 0.68(4) Uani 1 1 d .
C76 C 0.0573(5) 0.8393(8) 0.6340(10) 0.178(6) Uani 1 1 d .
H76A H 0.0827 0.8872 0.6276 0.214 Uiso 1 1 calc R
H76B H 0.0259 0.8631 0.6542 0.214 Uiso 1 1 calc R
P1 P 0.30337(4) 0.61600(6) 0.77403(5) 0.0271(2) Uani 1 1 d .
P2 P 0.28133(4) 0.97117(6) 0.76550(5) 0.0285(2) Uani 1 1 d .
Y1 Y 0.351750(13) 0.80623(2) 0.816868(17) 0.02430(12) Uani 1 1 d .

loop_
_atom_site_aniso_label
_atom_site_aniso_U_11
_atom_site_aniso_U_22
_atom_site_aniso_U_33
_atom_site_aniso_U_23
_atom_site_aniso_U_13
_atom_site_aniso_U_12
C1 0.0274(18) 0.0253(19) 0.032(2) -0.0022(15) 0.0049(15) 0.0025(15)
C2 0.0304(19) 0.0272(19) 0.032(2) 0.0012(16) 0.0051(15) 0.0000(15)
C3 0.038(2) 0.0247(19) 0.039(2) 0.0016(17) 0.0050(17) 0.0060(16)
C4 0.035(2) 0.036(2) 0.039(2) -0.0002(18) 0.0075(17) 0.0093(17)
C5 0.031(2) 0.038(2) 0.038(2) 0.0043(18) 0.0110(16) 0.0045(17)
C6 0.0286(19) 0.030(2) 0.034(2) 0.0002(16) 0.0049(16) 0.0014(15)
C7 0.0265(18) 0.0277(19) 0.034(2) 0.0028(16) 0.0054(15) -0.0011(15)
C8 0.0267(19) 0.037(2) 0.041(2) 0.0038(18) 0.0067(16) -0.0018(16)
C9 0.032(2) 0.034(2) 0.040(2) 0.0063(18) 0.0023(17) -0.0081(17)
C10 0.037(2) 0.0228(19) 0.039(2) -0.0009(16) 0.0034(17) -0.0048(16)
C11 0.0295(18) 0.0260(19) 0.029(2) -0.0022(15) 0.0040(15) -0.0015(15)
C12 0.0263(18) 0.0244(18) 0.030(2) 0.0016(15) 0.0022(15) -0.0034(14)
C13 0.048(2) 0.040(2) 0.053(3) 0.003(2) 0.017(2) 0.020(2)
C14 0.068(3) 0.066(3) 0.078(4) 0.006(3) 0.038(3) 0.030(3)
C15 0.088(4) 0.159(7) 0.065(4) 0.007(4) 0.003(3) 0.090(5)
C16 0.098(5) 0.044(3) 0.144(6) -0.014(3) 0.066(4) 0.016(3)
C17 0.040(2) 0.038(2) 0.064(3) 0.001(2) 0.013(2) -0.0148(19)
C18 0.100(5) 0.068(4) 0.126(6) -0.002(4) 0.062(4) -0.042(4)
C19 0.158(7) 0.133(7) 0.093(5) -0.006(5) -0.001(5) -0.117(6)
C20 0.086(4) 0.062(4) 0.177(8) 0.061(4) 0.039(5) -0.011(3)
C21 0.0305(19) 0.0210(18) 0.035(2) -0.0041(15) -0.0001(16) -0.0018(15)
C22 0.039(2) 0.029(2) 0.036(2) -0.0040(17) -0.0005(17) 0.0007(17)
C23 0.055(3) 0.031(2) 0.043(3) 0.0050(19) -0.006(2) -0.004(2)
C24 0.046(3) 0.027(2) 0.060(3) 0.004(2) -0.014(2) -0.0004(18)
C25 0.031(2) 0.031(2) 0.072(3) -0.005(2) 0.000(2) 0.0022(17)
C26 0.033(2) 0.030(2) 0.043(2) -0.0002(18) 0.0038(17) -0.0013(16)
C27 0.0287(19) 0.031(2) 0.032(2) -0.0009(16) 0.0066(15) -0.0052(16)
C28 0.043(2) 0.033(2) 0.040(2) -0.0050(18) 0.0039(18) -0.0026(18)
C29 0.054(3) 0.050(3) 0.049(3) -0.020(2) 0.011(2) -0.008(2)
C30 0.041(2) 0.081(4) 0.037(3) -0.013(2) 0.000(2) -0.014(2)
C31 0.037(2) 0.066(3) 0.040(3) 0.008(2) -0.0012(19) 0.000(2)
C32 0.036(2) 0.039(2) 0.042(2) 0.0017(19) 0.0048(18) 0.0011(18)
C33 0.034(2) 0.0241(19) 0.034(2) 0.0005(16) 0.0000(16) 0.0047(16)
C34 0.051(3) 0.038(2) 0.042(3) 0.0003(19) -0.001(2) -0.0041(19)
C35 0.067(3) 0.042(3) 0.053(3) -0.006(2) -0.017(3) -0.004(2)
C36 0.081(4) 0.049(3) 0.032(2) -0.003(2) -0.005(2) 0.017(3)
C37 0.069(3) 0.060(3) 0.033(2) 0.005(2) 0.011(2) 0.013(3)
C38 0.045(2) 0.043(2) 0.035(2) 0.0025(19) 0.0053(18) 0.0030(19)
C39 0.050(2) 0.0226(19) 0.037(2) 0.0009(16) 0.0132(18) -0.0029(17)
C40 0.068(3) 0.033(2) 0.048(3) 0.007(2) 0.016(2) 0.002(2)
C41 0.116(5) 0.033(3) 0.064(3) 0.016(2) 0.030(3) 0.022(3)
C42 0.133(5) 0.030(3) 0.055(3) -0.011(2) 0.022(3) -0.024(3)
C43 0.103(4) 0.038(3) 0.050(3) 0.003(2) 0.001(3) -0.022(3)
C44 0.068(3) 0.036(2) 0.034(2) -0.0007(18) 0.010(2) -0.014(2)
C45 0.034(2) 0.033(2) 0.031(2) -0.0068(16) 0.0039(16) -0.0063(16)
C46 0.0267(18) 0.030(2) 0.039(2) -0.0024(17) 0.0074(16) -0.0034(15)
C47 0.045(2) 0.032(2) 0.049(3) -0.0004(19) 0.017(2) -0.0068(18)
C48 0.049(3) 0.037(2) 0.066(3) 0.013(2) 0.017(2) -0.004(2)
C49 0.047(2) 0.059(3) 0.043(3) 0.024(2) 0.014(2) 0.005(2)
C50 0.034(2) 0.052(3) 0.034(2) -0.0003(19) 0.0078(17) -0.0043(19)
C51 0.0263(18) 0.035(2) 0.032(2) 0.0026(16) 0.0040(15) -0.0035(16)
C52 0.044(2) 0.036(2) 0.056(3) -0.002(2) 0.016(2) 0.0054(19)
C53 0.054(3) 0.050(3) 0.033(2) -0.013(2) 0.0110(19) -0.020(2)
C54 0.041(2) 0.028(2) 0.033(2) -0.0001(16) -0.0001(17) 0.0038(17)
C55 0.037(2) 0.031(2) 0.026(2) 0.0079(16) 0.0015(16) -0.0045(16)
C56 0.041(2) 0.046(2) 0.037(2) 0.0127(19) -0.0024(18) -0.0005(19)
C57 0.039(2) 0.062(3) 0.049(3) 0.019(2) -0.010(2) -0.015(2)
C58 0.062(3) 0.052(3) 0.043(3) 0.005(2) -0.013(2) -0.025(2)
C59 0.060(3) 0.037(2) 0.032(2) 0.0005(18) 0.001(2) -0.008(2)
C60 0.038(2) 0.034(2) 0.0223(19) 0.0046(16) 0.0018(15) -0.0052(17)
C61 0.058(3) 0.034(2) 0.034(2) -0.0046(18) 0.0072(19) 0.0088(19)
C62 0.042(2) 0.050(3) 0.030(2) 0.0009(19) 0.0082(17) -0.0003(19)
C63 0.073(4) 0.083(4) 0.101(5) -0.027(4) 0.011(4) 0.004(3)
C64 0.057(3) 0.051(3) 0.062(3) -0.007(2) 0.020(2) 0.011(2)
C65 0.074(4) 0.044(3) 0.077(4) 0.010(3) 0.031(3) 0.005(3)
C66 0.102(5) 0.061(3) 0.053(3) 0.016(3) 0.032(3) 0.022(3)
C67 0.090(4) 0.056(3) 0.063(4) -0.011(3) 0.006(3) 0.011(3)
C68 0.073(4) 0.047(3) 0.096(5) 0.013(3) 0.014(3) -0.001(3)
C69 0.069(3) 0.056(3) 0.060(3) 0.015(3) 0.016(3) 0.009(3)
C70 0.098(8) 0.74(5) 0.090(9) 0.154(19) -0.011(6) -0.101(18)
C71 0.238(14) 0.117(7) 0.121(9) 0.019(7) -0.107(9) -0.034(9)
C72 0.32(2) 0.093(7) 0.123(10) 0.022(6) -0.123(12) -0.034(9)
C73 0.137(8) 0.306(17) 0.053(5) 0.028(8) -0.028(5) -0.045(11)
C74 0.079(6) 0.245(14) 0.172(11) -0.081(11) 0.041(6) -0.080(8)
C75 0.107(7) 0.177(10) 0.295(16) -0.123(11) 0.144(9) -0.097(7)
O2 0.253(11) 0.411(16) 0.53(2) -0.383(17) 0.322(14) -0.275(12)
C77 0.051(5) 0.41(2) 0.130(9) 0.019(12) 0.029(5) -0.058(9)
N1 0.0281(15) 0.0208(15) 0.0331(17) -0.0010(13) 0.0053(13) 0.0018(12)
N2 0.0323(17) 0.0321(17) 0.0304(17) -0.0046(13) 0.0062(13) -0.0050(13)
N3 0.0388(17) 0.0271(16) 0.0273(17) -0.0005(13) 0.0041(13) 0.0010(13)
O1 0.44(3) 1.40(9) 0.165(12) -0.30(3) -0.169(15) 0.56(4)
C76 0.107(8) 0.142(10) 0.31(2) -0.030(12) 0.107(11) 0.000(7)
P1 0.0296(5) 0.0211(5) 0.0305(5) -0.0017(4) 0.0041(4) -0.0005(4)
P2 0.0328(5) 0.0217(5) 0.0317(5) 0.0010(4) 0.0069(4) -0.0001(4)
Y1 0.02563(19) 0.02131(19) 0.0260(2) -0.00075(14) 0.00354(13) -0.00092(14)

loop_
_atom_type_symbol
_atom_type_description
_atom_type_scat_dispersion_real
_atom_type_scat_dispersion_imag
_atom_type_scat_source
C C 0.0033 0.0016 'International Tables Vol C Tables 4.2.6.8 and 6.1.1.4'
H H 0.0000 0.0000 'International Tables Vol C Tables 4.2.6.8 and 6.1.1.4'
N N 0.0061 0.0033 'International Tables Vol C Tables 4.2.6.8 and 6.1.1.4'
O O 0.0106 0.0060 'International Tables Vol C Tables 4.2.6.8 and 6.1.1.4'
P P 0.1023 0.0942 'International Tables Vol C Tables 4.2.6.8 and 6.1.1.4'
Y Y -2.7962 3.5667 'International Tables Vol C Tables 4.2.6.8 and 6.1.1.4'

loop_
_geom_angle_atom_site_label_1
_geom_angle_atom_site_label_2
_geom_angle_atom_site_label_3
_geom_angle
N1 C1 C2 125.5(3)
N1 C1 C6 113.5(3)
C2 C1 C6 121.0(3)
C3 C2 C1 117.6(3)
C3 C2 P2 129.4(3)
C1 C2 P2 112.9(3)
C2 C3 C4 122.5(3)
C5 C4 C3 118.7(3)
C5 C4 C13 121.9(4)
C3 C4 C13 119.3(4)
C4 C5 C6 120.6(4)
C5 C6 C1 119.4(3)
C5 C6 C7 135.4(4)
C1 C6 C7 105.1(3)
C8 C7 C12 120.0(3)
C8 C7 C6 135.0(3)
C12 C7 C6 104.8(3)
C9 C8 C7 121.0(4)
C8 C9 C10 117.6(3)
C8 C9 C17 122.6(4)
C10 C9 C17 119.8(4)
C11 C10 C9 123.4(3)
C10 C11 C12 118.2(3)
C10 C11 P1 126.3(3)
C12 C11 P1 115.0(3)
N1 C12 C11 127.0(3)
N1 C12 C7 113.2(3)
C11 C12 C7 119.7(3)
C14 C13 C15 108.8(5)
C14 C13 C4 112.2(4)
C15 C13 C4 108.1(4)
C14 C13 C16 106.4(4)
C15 C13 C16 110.2(5)
C4 C13 C16 111.1(4)
C19 C17 C20 110.2(6)
C19 C17 C18 110.2(5)
C20 C17 C18 105.5(5)
C19 C17 C9 109.3(4)
C20 C17 C9 110.2(4)
C18 C17 C9 111.4(4)
C22 C21 C26 118.6(3)
C22 C21 P1 123.4(3)
C26 C21 P1 117.4(3)
C23 C22 C21 120.9(4)
C24 C23 C22 119.9(4)
C23 C24 C25 120.2(4)
C24 C25 C26 119.6(4)
C21 C26 C25 120.7(4)
C32 C27 C28 118.7(4)
C32 C27 P1 116.4(3)
C28 C27 P1 124.9(3)
C29 C28 C27 120.1(4)
C30 C29 C28 120.8(4)
C29 C30 C31 119.3(4)
C32 C31 C30 120.1(4)
C31 C32 C27 120.9(4)
C38 C33 C34 118.7(4)
C38 C33 P2 117.0(3)
C34 C33 P2 123.8(3)
C35 C34 C33 120.0(4)
C36 C35 C34 120.6(4)
C37 C36 C35 119.4(4)
C36 C37 C38 120.8(5)
C37 C38 C33 120.5(4)
C40 C39 C44 119.4(4)
C40 C39 P2 122.9(3)
C44 C39 P2 117.7(3)
C39 C40 C41 119.1(5)
C42 C41 C40 119.3(5)
C43 C42 C41 121.6(5)
C42 C43 C44 119.4(5)
C43 C44 C39 121.1(5)
C46 C45 Y1 108.8(2)
C51 C46 C47 115.4(4)
C51 C46 C45 120.6(3)
C47 C46 C45 123.9(4)
C48 C47 C46 122.5(4)
C47 C48 C49 120.5(4)
C48 C49 C50 119.1(4)
C49 C50 C51 120.4(4)
C50 C51 C46 121.9(4)
C50 C51 N2 122.1(3)
C46 C51 N2 116.0(3)
C55 C54 Y1 103.5(2)
C56 C55 C60 116.2(4)
C56 C55 C54 122.7(4)
C60 C55 C54 120.8(3)
C57 C56 C55 123.0(4)
C58 C57 C56 119.6(4)
C57 C58 C59 119.2(4)
C60 C59 C58 120.7(4)
C59 C60 C55 121.4(4)
C59 C60 N3 122.7(4)
C55 C60 N3 115.8(3)
C65 C64 C69 117.8(5)
C65 C64 C63 120.8(5)
C69 C64 C63 121.4(5)
C66 C65 C64 121.8(5)
C65 C66 C67 119.9(5)
C68 C67 C66 119.0(6)
C67 C68 C69 121.1(5)
C68 C69 C64 120.4(5)
C71 C70 O1 112.1(12)
C70 C71 C73 104.9(12)
O1 C72 C73 135.0(19)
C72 C73 C71 100.5(10)
C75 C74 C76 119.6(12)
C74 C75 O2 105.1(12)
C75 O2 C77 102.4(6)
C76 C77 O2 107.1(11)
C1 N1 C12 103.2(3)
C1 N1 Y1 126.0(2)
C12 N1 Y1 123.5(2)
C51 N2 C52 110.2(3)
C51 N2 C53 111.5(3)
C52 N2 C53 108.6(3)
C51 N2 Y1 106.8(2)
C52 N2 Y1 108.5(2)
C53 N2 Y1 111.3(2)
C60 N3 C61 112.9(3)
C60 N3 C62 110.1(3)
C61 N3 C62 106.8(3)
C60 N3 Y1 101.3(2)
C61 N3 Y1 112.3(2)
C62 N3 Y1 113.4(2)
C72 O1 C70 87.6(14)
C74 C76 C77 105.8(11)
C21 P1 C11 107.00(17)
C21 P1 C27 105.62(16)
C11 P1 C27 100.74(16)
C21 P1 Y1 114.09(11)
C11 P1 Y1 94.76(11)
C27 P1 Y1 130.58(12)
C2 P2 C39 105.49(18)
C2 P2 C33 104.74(17)
C39 P2 C33 104.19(17)
C2 P2 Y1 98.03(12)
C39 P2 Y1 137.83(14)
C33 P2 Y1 102.92(11)
N1 Y1 C54 110.75(12)
N1 Y1 C45 144.29(11)
C54 Y1 C45 96.36(13)
N1 Y1 N3 84.44(10)
C54 Y1 N3 68.06(11)
C45 Y1 N3 84.69(11)
N1 Y1 N2 124.83(10)
C54 Y1 N2 102.65(12)
C45 Y1 N2 67.55(11)
N3 Y1 N2 149.96(10)
N1 Y1 P2 63.36(7)
C54 Y1 P2 156.99(10)
C45 Y1 P2 82.54(9)
N3 Y1 P2 88.99(7)
N2 Y1 P2 98.16(7)
N1 Y1 P1 64.84(7)
C54 Y1 P1 73.83(9)
C45 Y1 P1 148.44(9)
N3 Y1 P1 117.16(7)
N2 Y1 P1 85.08(7)
P2 Y1 P1 118.06(3)

loop_
_geom_bond_atom_site_label_1
_geom_bond_atom_site_label_2
_geom_bond_distance
C1 N1 1.387(4)
C1 C2 1.400(5)
C1 C6 1.409(5)
C2 C3 1.392(5)
C2 P2 1.816(4)
C3 C4 1.406(5)
C4 C5 1.384(5)
C4 C13 1.540(5)
C5 C6 1.399(5)
C6 C7 1.448(5)
C7 C8 1.393(5)
C7 C12 1.418(5)
C8 C9 1.390(6)
C9 C10 1.406(5)
C9 C17 1.538(5)
C10 C11 1.380(5)
C11 C12 1.406(5)
C11 P1 1.825(4)
C12 N1 1.392(4)
C13 C14 1.517(7)
C13 C15 1.521(7)
C13 C16 1.547(7)
C17 C19 1.484(7)
C17 C20 1.516(7)
C17 C18 1.534(7)
C21 C22 1.389(5)
C21 C26 1.390(5)
C21 P1 1.825(4)
C22 C23 1.387(5)
C23 C24 1.376(6)
C24 C25 1.388(6)
C25 C26 1.391(5)
C27 C32 1.389(5)
C27 C28 1.391(5)
C27 P1 1.835(4)
C28 C29 1.386(6)
C29 C30 1.379(7)
C30 C31 1.384(7)
C31 C32 1.381(6)
C33 C38 1.392(6)
C33 C34 1.400(5)
C33 P2 1.824(4)
C34 C35 1.390(6)
C35 C36 1.386(7)
C36 C37 1.373(7)
C37 C38 1.385(6)
C39 C40 1.394(6)
C39 C44 1.402(6)
C39 P2 1.817(4)
C40 C41 1.404(7)
C41 C42 1.399(8)
C42 C43 1.356(8)
C43 C44 1.378(6)
C45 C46 1.469(5)
C45 Y1 2.449(4)
C46 C51 1.409(5)
C46 C47 1.416(5)
C47 C48 1.374(6)
C48 C49 1.382(7)
C49 C50 1.387(6)
C50 C51 1.388(5)
C51 N2 1.475(5)
C52 N2 1.479(5)
C53 N2 1.484(5)
C54 C55 1.476(5)
C54 Y1 2.444(4)
C55 C56 1.388(5)
C55 C60 1.415(5)
C56 C57 1.385(6)
C57 C58 1.381(7)
C58 C59 1.394(6)
C59 C60 1.374(5)
C60 N3 1.469(5)
C61 N3 1.480(5)
C62 N3 1.483(5)
C63 C64 1.485(8)
C64 C65 1.383(7)
C64 C69 1.384(7)
C65 C66 1.369(8)
C66 C67 1.378(8)
C67 C68 1.374(8)
C68 C69 1.375(8)
C70 C71 1.53(2)
C70 O1 1.87(4)
C71 C73 1.581(15)
C72 O1 1.34(3)
C72 C73 1.525(17)
C74 C75 1.382(14)
C74 C76 1.508(16)
C75 O2 1.68(2)
O2 C77 1.684(19)
C77 C76 1.525(16)
N1 Y1 2.408(3)
N2 Y1 2.588(3)
N3 Y1 2.578(3)
P1 Y1 3.1770(9)
P2 Y1 3.1158(10)
